data_7702209
loop_
_publ_author_name
'Dammann, Wiebke'
'Buban, Tabea'
'Schiller, Carl'
'Burger, Peter'

_publ_section_title
;
 Dinuclear tethered pyridine, diimine complexes.
;
_journal_issue 35
_journal_name_full 'Dalton transactions (Cambridge, England : 2003)'
_journal_page_first 12105
_journal_page_last 12117
_journal_paper_doi 10.1039/c8dt02347f
_journal_volume 47
_journal_year 2018
_chemical_formula_moiety 'C60 H64 N6'
_chemical_formula_sum 'C60 H64 N6'
_chemical_formula_weight 869.17
_space_group_crystal_system monoclinic
_space_group_IT_number 15
_space_group_name_Hall '-C 2yc'
_space_group_name_H-M_alt 'C 1 2/c 1'
_atom_sites_solution_hydrogens geom
_atom_sites_solution_primary dual
_audit_creation_date 2018-07-13
_audit_creation_method
;
Olex2 1.2
(compiled 2018.05.29 svn.r3508 for OlexSys, GUI svn.r5506)
;
_audit_update_record
;
2018-07-18 deposited with the CCDC.
2018-07-23 downloaded from the CCDC.
;
_cell_angle_alpha 90
_cell_angle_beta 93.035(2)
_cell_angle_gamma 90
_cell_formula_units_Z 4
_cell_length_a 10.6256(16)
_cell_length_b 21.043(3)
_cell_length_c 23.059(4)
_cell_measurement_reflns_used 9469
_cell_measurement_temperature 100(2)
_cell_measurement_theta_max 28.667
_cell_measurement_theta_min 2.285
_cell_volume 5148.6(14)
_computing_molecular_graphics 'Olex2 (Dolomanov et al., 2009)'
_computing_publication_material 'Olex2 (Dolomanov et al., 2009)'
_computing_structure_refinement 'ShelXL (Sheldrick, 2015)'
_computing_structure_solution 'ShelXT (Sheldrick, 2015)'
_diffrn_ambient_temperature 100.0
_diffrn_measured_fraction_theta_full 0.997
_diffrn_measured_fraction_theta_max 0.997
_diffrn_measurement_device_type 'Bruker APEX-2'
_diffrn_measurement_method 'phi and omege scans'
_diffrn_radiation_type MoK\a
_diffrn_radiation_wavelength 0.71073
_diffrn_reflns_av_R_equivalents 0.0265
_diffrn_reflns_av_unetI/netI 0.0176
_diffrn_reflns_Laue_measured_fraction_full 0.997
_diffrn_reflns_Laue_measured_fraction_max 0.997
_diffrn_reflns_limit_h_max 13
_diffrn_reflns_limit_h_min -13
_diffrn_reflns_limit_k_max 27
_diffrn_reflns_limit_k_min -27
_diffrn_reflns_limit_l_max 29
_diffrn_reflns_limit_l_min -29
_diffrn_reflns_number 37410
_diffrn_reflns_point_group_measured_fraction_full 0.997
_diffrn_reflns_point_group_measured_fraction_max 0.997
_diffrn_reflns_theta_full 25.242
_diffrn_reflns_theta_max 27.500
_diffrn_reflns_theta_min 1.769
_exptl_absorpt_coefficient_mu 0.066
_exptl_absorpt_correction_T_max 0.7458
_exptl_absorpt_correction_T_min 0.6409
_exptl_absorpt_correction_type multi-scan
_exptl_absorpt_process_details
'SADABS-2012/1 (Bruker,2012) was used for absorption correction. wR2(int) was 0.1081 before and 0.0411 after correction. The Ratio of minimum to maximum transmission is 0.8593. The \l/2 correction factor is 0.0015.'
_exptl_crystal_colour yellow
_exptl_crystal_density_diffrn 1.126
_exptl_crystal_density_method 'not measured'
_exptl_crystal_description block
_exptl_crystal_F_000 1880
_exptl_crystal_size_max 0.1
_exptl_crystal_size_mid 0.1
_exptl_crystal_size_min 0.1
_refine_diff_density_max 0.314
_refine_diff_density_min -0.236
_refine_diff_density_rms 0.040
_refine_ls_extinction_method none
_refine_ls_goodness_of_fit_ref 1.047
_refine_ls_hydrogen_treatment constr
_refine_ls_matrix_type full
_refine_ls_number_parameters 306
_refine_ls_number_reflns 5905
_refine_ls_number_restraints 0
_refine_ls_restrained_S_all 1.047
_refine_ls_R_factor_all 0.0480
_refine_ls_R_factor_gt 0.0423
_refine_ls_shift/su_max 0.001
_refine_ls_shift/su_mean 0.000
_refine_ls_structure_factor_coef Fsqd
_refine_ls_weighting_details 'w=1/[\s^2^(Fo^2^)+(0.0434P)^2^+5.7665P] where P=(Fo^2^+2Fc^2^)/3'
_refine_ls_weighting_scheme calc
_refine_ls_wR_factor_gt 0.1054
_refine_ls_wR_factor_ref 0.1104
_reflns_Friedel_coverage 0.000
_reflns_number_gt 5248
_reflns_number_total 5905
_reflns_threshold_expression 'I > 2\s(I)'
_cod_data_source_file c8dt02347f2.cif
_cod_data_source_block compound8
_cod_original_cell_volume 5148.7(14)
_cod_database_code 7702209
_shelx_shelxl_version_number 2018/3
_shelx_space_group_comment
;
The symmetry employed for this shelxl refinement is uniquely defined
by the following loop, which should always be used as a source of
symmetry information in preference to the above space-group names.
They are only intended as comments.
;
_shelx_estimated_absorpt_t_max 0.993
_shelx_estimated_absorpt_t_min 0.993
_olex2_refinement_description
;
1. Fixed Uiso
 At 1.2 times of:
  All C(H) groups
 At 1.5 times of:
  All C(H,H,H) groups
2.a Aromatic/amide H refined with riding coordinates:
 C2(H2), C3(H3), C4A(H4A), C6A(H6A), C12A(H12A), C14A(H14A), C21A(H21A),
 C23A(H23A)
2.b Idealised Me refined as rotating group:
 C1A(H1AA,H1AB,H1AC), C9A(H9AA,H9AB,H9AC), C16A(H16A,H16B,H16C), C17A(H17A,
 H17B,H17C), C18A(H18A,H18B,H18C), C25A(H25A,H25B,H25C), C26A(H26A,H26B,H26C),
 C27A(H27A,H27B,H27C)
;
_olex2_submission_special_instructions 'No special instructions were received'

loop_
_space_group_symop_operation_xyz
'x, y, z'
'-x, y, -z+1/2'
'x+1/2, y+1/2, z'
'-x+1/2, y+1/2, -z+1/2'
'-x, -y, -z'
'x, -y, z-1/2'
'-x+1/2, -y+1/2, -z'
'x+1/2, -y+1/2, z-1/2'

loop_
_atom_site_label
_atom_site_type_symbol
_atom_site_fract_x
_atom_site_fract_y
_atom_site_fract_z
_atom_site_U_iso_or_equiv
_atom_site_adp_type
_atom_site_occupancy
_atom_site_site_symmetry_order
_atom_site_calc_flag
_atom_site_refinement_flags_posn
N1A N 0.37107(9) 0.62254(5) 0.64365(4) 0.0161(2) Uani 1 1 d .
N2A N 0.50648(10) 0.69616(5) 0.52303(4) 0.0191(2) Uani 1 1 d .
N3A N 0.28462(10) 0.59704(5) 0.78833(4) 0.0189(2) Uani 1 1 d .
C1 C 0.47057(10) 0.80235(5) 0.72188(5) 0.0138(2) Uani 1 1 d .
C1A C 0.46004(14) 0.58142(6) 0.53659(6) 0.0259(3) Uani 1 1 d .
H1AA H 0.476290 0.577268 0.495326 0.039 Uiso 1 1 calc GR
H1AB H 0.375489 0.565346 0.543332 0.039 Uiso 1 1 calc GR
H1AC H 0.522725 0.556806 0.559795 0.039 Uiso 1 1 calc GR
C2 C 0.44400(11) 0.86019(5) 0.69423(5) 0.0160(2) Uani 1 1 d .
H2 H 0.405909 0.860425 0.656015 0.019 Uiso 1 1 calc R
C2A C 0.46865(11) 0.65030(5) 0.55400(5) 0.0175(2) Uani 1 1 d .
C3 C 0.47266(11) 0.91747(5) 0.72197(5) 0.0171(2) Uani 1 1 d .
H3 H 0.454841 0.956546 0.702604 0.021 Uiso 1 1 calc R
C3A C 0.43142(10) 0.66718(5) 0.61393(5) 0.0156(2) Uani 1 1 d .
C4A C 0.46448(11) 0.72671(5) 0.63708(5) 0.0157(2) Uani 1 1 d .
H4A H 0.508623 0.756543 0.614837 0.019 Uiso 1 1 calc R
C5A C 0.43188(10) 0.74158(5) 0.69301(5) 0.0145(2) Uani 1 1 d .
C6A C 0.36517(10) 0.69644(5) 0.72318(5) 0.0150(2) Uani 1 1 d .
H6A H 0.337048 0.705871 0.760653 0.018 Uiso 1 1 calc R
C7A C 0.34012(10) 0.63745(5) 0.69796(5) 0.0151(2) Uani 1 1 d .
C8A C 0.28201(10) 0.58648(5) 0.73358(5) 0.0159(2) Uani 1 1 d .
C9A C 0.22810(11) 0.52913(6) 0.70238(5) 0.0201(2) Uani 1 1 d .
H9AA H 0.203403 0.497511 0.730837 0.030 Uiso 1 1 calc GR
H9AB H 0.291690 0.510797 0.678044 0.030 Uiso 1 1 calc GR
H9AC H 0.154041 0.541680 0.677903 0.030 Uiso 1 1 calc GR
C10A C 0.23574(11) 0.55381(5) 0.82884(5) 0.0180(2) Uani 1 1 d .
C11A C 0.30412(11) 0.49943(6) 0.84693(5) 0.0188(2) Uani 1 1 d .
C12A C 0.25661(12) 0.46145(6) 0.89043(5) 0.0205(2) Uani 1 1 d .
H12A H 0.302526 0.424771 0.902977 0.025 Uiso 1 1 calc R
C13A C 0.14410(12) 0.47565(6) 0.91598(5) 0.0217(3) Uani 1 1 d .
C14A C 0.08031(12) 0.53078(6) 0.89826(5) 0.0210(2) Uani 1 1 d .
H14A H 0.003848 0.541291 0.915568 0.025 Uiso 1 1 calc R
C15A C 0.12522(11) 0.57105(6) 0.85587(5) 0.0192(2) Uani 1 1 d .
C16A C 0.05855(13) 0.63243(6) 0.84007(6) 0.0269(3) Uani 1 1 d .
H16A H 0.118299 0.667817 0.844273 0.040 Uiso 1 1 calc GR
H16B H -0.010558 0.639107 0.865916 0.040 Uiso 1 1 calc GR
H16C H 0.024609 0.630243 0.799771 0.040 Uiso 1 1 calc GR
C17A C 0.09351(15) 0.43253(7) 0.96196(6) 0.0316(3) Uani 1 1 d .
H17A H 0.144041 0.437860 0.998435 0.047 Uiso 1 1 calc GR
H17B H 0.098163 0.388230 0.949153 0.047 Uiso 1 1 calc GR
H17C H 0.005597 0.443625 0.968029 0.047 Uiso 1 1 calc GR
C18A C 0.42719(12) 0.48293(6) 0.82103(6) 0.0249(3) Uani 1 1 d .
H18A H 0.410857 0.467315 0.781303 0.037 Uiso 1 1 calc GR
H18B H 0.470200 0.449878 0.844539 0.037 Uiso 1 1 calc GR
H18C H 0.480575 0.520880 0.820393 0.037 Uiso 1 1 calc GR
C19A C 0.54904(11) 0.68546(5) 0.46630(5) 0.0186(2) Uani 1 1 d .
C20A C 0.67285(12) 0.66483(7) 0.45913(6) 0.0256(3) Uani 1 1 d .
C21A C 0.71264(12) 0.65824(7) 0.40266(6) 0.0257(3) Uani 1 1 d .
H21A H 0.795898 0.643712 0.397352 0.031 Uiso 1 1 calc R
C22A C 0.63500(12) 0.67212(6) 0.35408(5) 0.0209(2) Uani 1 1 d .
C23A C 0.51400(12) 0.69480(6) 0.36293(5) 0.0208(2) Uani 1 1 d .
H23A H 0.460095 0.705395 0.330166 0.025 Uiso 1 1 calc R
C24A C 0.46998(11) 0.70237(6) 0.41833(5) 0.0192(2) Uani 1 1 d .
C25A C 0.34055(13) 0.72913(8) 0.42691(6) 0.0321(3) Uani 1 1 d .
H25A H 0.288449 0.696709 0.444517 0.048 Uiso 1 1 calc GR
H25B H 0.301309 0.741807 0.389262 0.048 Uiso 1 1 calc GR
H25C H 0.347814 0.766248 0.452536 0.048 Uiso 1 1 calc GR
C26A C 0.67977(13) 0.66394(7) 0.29334(6) 0.0282(3) Uani 1 1 d .
H26A H 0.622066 0.635556 0.271185 0.042 Uiso 1 1 calc GR
H26B H 0.764618 0.645540 0.295417 0.042 Uiso 1 1 calc GR
H26C H 0.681626 0.705407 0.274069 0.042 Uiso 1 1 calc GR
C27A C 0.76125(15) 0.65157(10) 0.51118(7) 0.0436(4) Uani 1 1 d .
H27A H 0.753019 0.685222 0.540119 0.065 Uiso 1 1 calc GR
H27B H 0.848203 0.650358 0.499014 0.065 Uiso 1 1 calc GR
H27C H 0.739901 0.610537 0.528190 0.065 Uiso 1 1 calc GR

loop_
_atom_site_aniso_label
_atom_site_aniso_U_11
_atom_site_aniso_U_22
_atom_site_aniso_U_33
_atom_site_aniso_U_23
_atom_site_aniso_U_13
_atom_site_aniso_U_12
N1A 0.0172(5) 0.0152(4) 0.0158(5) -0.0008(4) 0.0009(4) -0.0006(4)
N2A 0.0229(5) 0.0196(5) 0.0153(5) -0.0002(4) 0.0039(4) 0.0025(4)
N3A 0.0232(5) 0.0158(5) 0.0181(5) 0.0002(4) 0.0051(4) -0.0046(4)
C1 0.0143(5) 0.0130(5) 0.0144(5) -0.0002(4) 0.0053(4) -0.0004(4)
C1A 0.0415(8) 0.0184(6) 0.0184(6) -0.0039(5) 0.0069(5) -0.0012(5)
C2 0.0166(5) 0.0161(5) 0.0156(5) 0.0015(4) 0.0032(4) 0.0009(4)
C2A 0.0193(5) 0.0176(5) 0.0157(6) -0.0015(4) 0.0006(4) 0.0016(4)
C3 0.0180(5) 0.0120(5) 0.0219(6) 0.0027(4) 0.0053(4) 0.0013(4)
C3A 0.0168(5) 0.0154(5) 0.0146(5) -0.0003(4) 0.0005(4) 0.0019(4)
C4A 0.0173(5) 0.0143(5) 0.0156(5) 0.0019(4) 0.0019(4) 0.0000(4)
C5A 0.0142(5) 0.0128(5) 0.0166(5) 0.0009(4) 0.0010(4) 0.0020(4)
C6A 0.0155(5) 0.0150(5) 0.0147(5) -0.0004(4) 0.0023(4) 0.0004(4)
C7A 0.0137(5) 0.0153(5) 0.0164(5) 0.0001(4) 0.0007(4) -0.0008(4)
C8A 0.0144(5) 0.0141(5) 0.0193(6) -0.0008(4) 0.0026(4) -0.0013(4)
C9A 0.0214(6) 0.0179(5) 0.0212(6) -0.0024(4) 0.0028(5) -0.0066(4)
C10A 0.0231(6) 0.0154(5) 0.0157(5) -0.0024(4) 0.0032(4) -0.0069(4)
C11A 0.0205(6) 0.0178(5) 0.0184(6) -0.0027(4) 0.0029(4) -0.0051(4)
C12A 0.0258(6) 0.0174(5) 0.0185(6) -0.0002(4) 0.0011(5) -0.0036(5)
C13A 0.0289(6) 0.0215(6) 0.0150(6) -0.0013(4) 0.0043(5) -0.0070(5)
C14A 0.0237(6) 0.0227(6) 0.0170(6) -0.0048(5) 0.0067(5) -0.0045(5)
C15A 0.0237(6) 0.0172(5) 0.0168(6) -0.0038(4) 0.0020(4) -0.0037(4)
C16A 0.0311(7) 0.0221(6) 0.0282(7) -0.0005(5) 0.0070(5) 0.0025(5)
C17A 0.0427(8) 0.0294(7) 0.0242(7) 0.0047(5) 0.0150(6) -0.0035(6)
C18A 0.0229(6) 0.0234(6) 0.0291(7) 0.0013(5) 0.0071(5) -0.0022(5)
C19A 0.0236(6) 0.0166(5) 0.0160(6) -0.0007(4) 0.0045(4) 0.0006(4)
C20A 0.0252(6) 0.0316(7) 0.0199(6) 0.0014(5) 0.0023(5) 0.0078(5)
C21A 0.0221(6) 0.0322(7) 0.0234(6) -0.0008(5) 0.0063(5) 0.0055(5)
C22A 0.0244(6) 0.0211(6) 0.0178(6) -0.0015(4) 0.0069(5) -0.0046(5)
C23A 0.0225(6) 0.0242(6) 0.0158(6) 0.0001(4) 0.0012(4) -0.0017(5)
C24A 0.0201(6) 0.0185(5) 0.0192(6) -0.0009(4) 0.0032(4) -0.0003(4)
C25A 0.0233(6) 0.0496(9) 0.0235(7) -0.0011(6) 0.0021(5) 0.0107(6)
C26A 0.0296(7) 0.0360(7) 0.0198(6) -0.0025(5) 0.0097(5) -0.0040(6)
C27A 0.0331(8) 0.0736(12) 0.0241(7) 0.0044(7) 0.0000(6) 0.0231(8)

loop_
_atom_type_symbol
_atom_type_description
_atom_type_scat_dispersion_real
_atom_type_scat_dispersion_imag
_atom_type_scat_source
C C 0.0033 0.0016 'International Tables Vol C Tables 4.2.6.8 and 6.1.1.4'
H H 0.0000 0.0000 'International Tables Vol C Tables 4.2.6.8 and 6.1.1.4'
N N 0.0061 0.0033 'International Tables Vol C Tables 4.2.6.8 and 6.1.1.4'

loop_
_geom_angle_atom_site_label_1
_geom_angle_atom_site_label_2
_geom_angle_atom_site_label_3
_geom_angle
_geom_angle_site_symmetry_1
_geom_angle_site_symmetry_3
C3A N1A C7A 117.18(10) . .
C2A N2A C19A 121.22(10) . .
C8A N3A C10A 123.16(10) . .
C1 C1 C5A 120.65(6) 2_656 .
C2 C1 C1 119.30(7) . 2_656
C2 C1 C5A 120.00(10) . .
H1AA C1A H1AB 109.5 . .
H1AA C1A H1AC 109.5 . .
H1AB C1A H1AC 109.5 . .
C2A C1A H1AA 109.5 . .
C2A C1A H1AB 109.5 . .
C2A C1A H1AC 109.5 . .
C1 C2 H2 119.6 . .
C3 C2 C1 120.76(11) . .
C3 C2 H2 119.6 . .
N2A C2A C1A 126.48(11) . .
N2A C2A C3A 116.23(10) . .
C3A C2A C1A 117.28(10) . .
C2 C3 H3 120.0 . .
C3 C3 C2 119.92(7) 2_656 .
C3 C3 H3 120.0 2_656 .
N1A C3A C2A 117.38(10) . .
N1A C3A C4A 123.22(10) . .
C4A C3A C2A 119.35(10) . .
C3A C4A H4A 120.5 . .
C5A C4A C3A 119.08(10) . .
C5A C4A H4A 120.5 . .
C4A C5A C1 122.15(10) . .
C4A C5A C6A 117.94(10) . .
C6A C5A C1 119.86(10) . .
C5A C6A H6A 120.3 . .
C7A C6A C5A 119.40(10) . .
C7A C6A H6A 120.3 . .
N1A C7A C6A 123.06(10) . .
N1A C7A C8A 117.96(10) . .
C6A C7A C8A 118.90(10) . .
N3A C8A C7A 115.26(10) . .
N3A C8A C9A 126.81(11) . .
C9A C8A C7A 117.93(10) . .
C8A C9A H9AA 109.5 . .
C8A C9A H9AB 109.5 . .
C8A C9A H9AC 109.5 . .
H9AA C9A H9AB 109.5 . .
H9AA C9A H9AC 109.5 . .
H9AB C9A H9AC 109.5 . .
C11A C10A N3A 120.96(11) . .
C15A C10A N3A 117.96(11) . .
C15A C10A C11A 120.58(11) . .
C10A C11A C18A 121.02(11) . .
C12A C11A C10A 118.52(11) . .
C12A C11A C18A 120.45(11) . .
C11A C12A H12A 118.9 . .
C13A C12A C11A 122.11(12) . .
C13A C12A H12A 118.9 . .
C12A C13A C14A 118.00(11) . .
C12A C13A C17A 120.77(12) . .
C14A C13A C17A 121.23(12) . .
C13A C14A H14A 119.0 . .
C13A C14A C15A 122.09(11) . .
C15A C14A H14A 119.0 . .
C10A C15A C16A 120.43(11) . .
C14A C15A C10A 118.56(11) . .
C14A C15A C16A 121.00(11) . .
C15A C16A H16A 109.5 . .
C15A C16A H16B 109.5 . .
C15A C16A H16C 109.5 . .
H16A C16A H16B 109.5 . .
H16A C16A H16C 109.5 . .
H16B C16A H16C 109.5 . .
C13A C17A H17A 109.5 . .
C13A C17A H17B 109.5 . .
C13A C17A H17C 109.5 . .
H17A C17A H17B 109.5 . .
H17A C17A H17C 109.5 . .
H17B C17A H17C 109.5 . .
C11A C18A H18A 109.5 . .
C11A C18A H18B 109.5 . .
C11A C18A H18C 109.5 . .
H18A C18A H18B 109.5 . .
H18A C18A H18C 109.5 . .
H18B C18A H18C 109.5 . .
C20A C19A N2A 120.15(11) . .
C24A C19A N2A 118.64(11) . .
C24A C19A C20A 120.85(11) . .
C19A C20A C27A 120.72(12) . .
C21A C20A C19A 118.19(12) . .
C21A C20A C27A 121.07(12) . .
C20A C21A H21A 118.8 . .
C22A C21A C20A 122.38(12) . .
C22A C21A H21A 118.8 . .
C21A C22A C23A 117.84(11) . .
C21A C22A C26A 121.41(12) . .
C23A C22A C26A 120.75(12) . .
C22A C23A H23A 119.0 . .
C24A C23A C22A 121.98(11) . .
C24A C23A H23A 119.0 . .
C19A C24A C25A 120.29(11) . .
C23A C24A C19A 118.65(11) . .
C23A C24A C25A 121.05(11) . .
C24A C25A H25A 109.5 . .
C24A C25A H25B 109.5 . .
C24A C25A H25C 109.5 . .
H25A C25A H25B 109.5 . .
H25A C25A H25C 109.5 . .
H25B C25A H25C 109.5 . .
C22A C26A H26A 109.5 . .
C22A C26A H26B 109.5 . .
C22A C26A H26C 109.5 . .
H26A C26A H26B 109.5 . .
H26A C26A H26C 109.5 . .
H26B C26A H26C 109.5 . .
C20A C27A H27A 109.5 . .
C20A C27A H27B 109.5 . .
C20A C27A H27C 109.5 . .
H27A C27A H27B 109.5 . .
H27A C27A H27C 109.5 . .
H27B C27A H27C 109.5 . .

loop_
_geom_bond_atom_site_label_1
_geom_bond_atom_site_label_2
_geom_bond_distance
_geom_bond_site_symmetry_2
N1A C3A 1.3453(15) .
N1A C7A 1.3485(15) .
N2A C2A 1.2780(15) .
N2A C19A 1.4244(15) .
N3A C8A 1.2807(15) .
N3A C10A 1.4217(15) .
C1 C1 1.409(2) 2_656
C1 C2 1.3960(15) .
C1 C5A 1.4894(15) .
C1A H1AA 0.9800 .
C1A H1AB 0.9800 .
C1A H1AC 0.9800 .
C1A C2A 1.5055(16) .
C2 H2 0.9500 .
C2 C3 1.3908(16) .
C2A C3A 1.5002(16) .
C3 C3 1.389(2) 2_656
C3 H3 0.9500 .
C3A C4A 1.3992(16) .
C4A H4A 0.9500 .
C4A C5A 1.3888(16) .
C5A C6A 1.3933(15) .
C6A H6A 0.9500 .
C6A C7A 1.3905(15) .
C7A C8A 1.5034(15) .
C8A C9A 1.5030(15) .
C9A H9AA 0.9800 .
C9A H9AB 0.9800 .
C9A H9AC 0.9800 .
C10A C11A 1.4068(17) .
C10A C15A 1.4060(17) .
C11A C12A 1.3977(17) .
C11A C18A 1.5067(17) .
C12A H12A 0.9500 .
C12A C13A 1.3930(18) .
C13A C14A 1.3938(18) .
C13A C17A 1.5155(17) .
C14A H14A 0.9500 .
C14A C15A 1.3967(17) .
C15A C16A 1.5085(18) .
C16A H16A 0.9800 .
C16A H16B 0.9800 .
C16A H16C 0.9800 .
C17A H17A 0.9800 .
C17A H17B 0.9800 .
C17A H17C 0.9800 .
C18A H18A 0.9800 .
C18A H18B 0.9800 .
C18A H18C 0.9800 .
C19A C20A 1.4034(17) .
C19A C24A 1.3993(17) .
C20A C21A 1.3971(18) .
C20A C27A 1.5105(19) .
C21A H21A 0.9500 .
C21A C22A 1.3867(18) .
C22A C23A 1.3966(17) .
C22A C26A 1.5126(17) .
C23A H23A 0.9500 .
C23A C24A 1.3926(17) .
C24A C25A 1.5088(17) .
C25A H25A 0.9800 .
C25A H25B 0.9800 .
C25A H25C 0.9800 .
C26A H26A 0.9800 .
C26A H26B 0.9800 .
C26A H26C 0.9800 .
C27A H27A 0.9800 .
C27A H27B 0.9800 .
C27A H27C 0.9800 .
